data_2103291
loop_
_publ_author_name
'Johansson, Maria H.'
'Otto, Stefanus'
'Oskarsson, \%Ake'

_publ_section_title
;
 Structures of <i>trans</i>-[PtCl~2~(PBz~3~)~2~],
 <i>trans</i>-[PtI~2~(PBz~3~)~2~],
 <i>trans</i>-[Pt(NCS)~2~(PBz~3~)~2~]&#x00B7;0.5C~6~H~6~ and
 <i>trans</i>-[PdI~2~(PBz~3~)~2~]
;
_journal_issue 2
_journal_name_full 'Acta Crystallographica Section B'
_journal_page_first 244
_journal_page_last 250
_journal_paper_doi 10.1107/S0108768101021395
_journal_volume 58
_journal_year 2002
_chemical_formula_moiety '[PtCl2(PBz3)2]'
_chemical_formula_sum 'C42 H42 Cl2 P2 Pt'
_chemical_formula_weight 874.69
_chemical_name_common trans-dichlorobis(tribenzylphosphine)platinum(II)
_chemical_name_systematic
;
 ?
;
_space_group_IT_number 2
_symmetry_cell_setting triclinic
_symmetry_space_group_name_Hall '-P 1'
_symmetry_space_group_name_H-M 'P -1'
_atom_sites_solution_hydrogens geom
_atom_sites_solution_primary direct
_atom_sites_solution_secondary difmap
_audit_creation_method SHELXL-97
_cell_angle_alpha 82.50(3)
_cell_angle_beta 82.75(3)
_cell_angle_gamma 88.59(3)
_cell_formula_units_Z 2
_cell_length_a 9.4657(19)
_cell_length_b 10.609(2)
_cell_length_c 19.018(4)
_cell_measurement_reflns_used 8192
_cell_measurement_temperature 293(2)
_cell_measurement_theta_max 29
_cell_measurement_theta_min 2.5
_cell_volume 1878.3(7)
_computing_cell_refinement 'Bruker SMART'
_computing_data_collection 'Bruker SMART'
_computing_data_reduction 'Bruker SAINT'
_computing_molecular_graphics 'Bruker SHELXTL'
_computing_publication_material 'Bruker SHELXTL'
_computing_structure_refinement 'SHELXL-97 (Sheldrick, 1997)'
_computing_structure_solution 'SHELXS-97 (Sheldrick, 1990)'
_diffrn_ambient_temperature 293(2)
_diffrn_measured_fraction_theta_full 0.880
_diffrn_measured_fraction_theta_max 0.880
_diffrn_measurement_device_type 'Bruker SMART CCD'
_diffrn_measurement_method '\w scans'
_diffrn_radiation_monochromator graphite
_diffrn_radiation_source 'rotating anode'
_diffrn_radiation_type MoK\a
_diffrn_radiation_wavelength 0.71073
_diffrn_reflns_av_R_equivalents 0.0259
_diffrn_reflns_av_sigmaI/netI 0.0329
_diffrn_reflns_limit_h_max 13
_diffrn_reflns_limit_h_min -13
_diffrn_reflns_limit_k_max 13
_diffrn_reflns_limit_k_min -15
_diffrn_reflns_limit_l_max 28
_diffrn_reflns_limit_l_min -26
_diffrn_reflns_number 20587
_diffrn_reflns_theta_full 31.92
_diffrn_reflns_theta_max 31.92
_diffrn_reflns_theta_min 1.09
_diffrn_standards_decay_% 0.00
_exptl_absorpt_coefficient_mu 3.992
_exptl_absorpt_correction_T_max 0.622
_exptl_absorpt_correction_T_min 0.428
_exptl_absorpt_correction_type empirical
_exptl_absorpt_process_details 'absorption corrections using SADABS (Sheldrick, 1999)'
_exptl_crystal_colour yellow
_exptl_crystal_density_diffrn 1.547
_exptl_crystal_density_method 'not measured'
_exptl_crystal_description rectangle
_exptl_crystal_F_000 872
_exptl_crystal_size_max 0.20
_exptl_crystal_size_mid 0.15
_exptl_crystal_size_min 0.08
_refine_diff_density_max 0.862
_refine_diff_density_min -1.486
_refine_ls_extinction_method none
_refine_ls_goodness_of_fit_ref 1.005
_refine_ls_hydrogen_treatment 'H, riding model'
_refine_ls_matrix_type full
_refine_ls_number_parameters 427
_refine_ls_number_reflns 11405
_refine_ls_number_restraints 0
_refine_ls_restrained_S_all 1.005
_refine_ls_R_factor_all 0.0526
_refine_ls_R_factor_gt 0.0311
_refine_ls_shift/su_max 0.001
_refine_ls_shift/su_mean 0.000
_refine_ls_structure_factor_coef Fsqd
_refine_ls_weighting_details 'calc w=1/[\s^2^(Fo^2^)+(0.0395P)^2^+0.5874P] where P=(Fo^2^+2Fc^2^)/3'
_refine_ls_weighting_scheme calc
_refine_ls_wR_factor_gt 0.0716
_refine_ls_wR_factor_ref 0.0796
_reflns_number_gt 8135
_reflns_number_total 11405
_reflns_threshold_expression >2\s(I)
_cod_data_source_file ns0007.cif
_cod_data_source_block 1
_cod_depositor_comments
;
The following automatic conversions were performed:
'_symmetry_cell_setting' value 'Triclinic' changed to 'triclinic'
according to '/home/saulius/struct/CIF-dictionaries/cif_core.dic'
dictionary named 'cif_core.dic' version 2.4.1 from 2010-06-29.

Automatic conversion script
Id: cif_fix_enum 1527 2010-12-29 10:47:43Z saulius 

The following automatic conversions were performed:

'_symmetry_cell_setting' value 'Triclinic' changed to 'triclinic'
according to /home/saulius/struct/CIF-dictionaries/cif_core.dic
dictionary named 'cif_core.dic' version 2.4.1 from 2010-06-29.

Automatic conversion script
Id: cif_fix_values 1715 2011-07-08 13:25:40Z adriana 
;
_cod_original_cell_volume 1878.2(6)
_cod_original_sg_symbol_H-M P-1
_cod_database_code 2103291
_cod_database_fobs_code 2103291

loop_
_symmetry_equiv_pos_as_xyz
'x, y, z'
'-x, -y, -z'

loop_
_atom_site_label
_atom_site_fract_x
_atom_site_fract_y
_atom_site_fract_z
_atom_site_U_iso_or_equiv
_atom_site_adp_type
_atom_site_calc_flag
_atom_site_refinement_flags
_atom_site_occupancy
_atom_site_type_symbol
Pt1 0.0000 0.0000 0.0000 0.04048(5) Uani d S 1 Pt
Pt2 1.0000 0.5000 0.5000 0.03658(5) Uani d S 1 Pt
Cl1 0.10839(11) 0.07280(11) 0.08900(5) 0.0624(2) Uani d . 1 Cl
Cl2 1.11067(12) 0.45331(9) 0.39126(5) 0.0622(3) Uani d . 1 Cl
P1 0.17411(9) 0.08528(9) -0.08942(4) 0.04408(18) Uani d . 1 P
P2 1.03885(9) 0.71472(7) 0.46996(4) 0.03942(17) Uani d . 1 P
C11 0.3183(4) 0.1651(4) -0.05773(19) 0.0601(9) Uani d . 1 C
H11A 0.2762 0.2317 -0.0313 0.072 Uiso calc R 1 H
H11B 0.3615 0.1039 -0.0241 0.072 Uiso calc R 1 H
C111 0.4363(4) 0.2237(4) -0.11241(18) 0.0522(8) Uani d . 1 C
C112 0.5603(4) 0.1569(4) -0.1300(2) 0.0631(10) Uani d . 1 C
H112 0.5688 0.0725 -0.1103 0.076 Uiso calc R 1 H
C113 0.6722(4) 0.2139(6) -0.1766(3) 0.0761(14) Uani d . 1 C
H113 0.7549 0.1678 -0.1880 0.091 Uiso calc R 1 H
C114 0.6603(5) 0.3377(6) -0.2054(2) 0.0781(14) Uani d . 1 C
H114 0.7353 0.3760 -0.2366 0.094 Uiso calc R 1 H
C115 0.5380(5) 0.4065(5) -0.1888(2) 0.0751(13) Uani d . 1 C
H115 0.5301 0.4908 -0.2087 0.090 Uiso calc R 1 H
C116 0.4268(4) 0.3490(4) -0.1423(2) 0.0627(10) Uani d . 1 C
H116 0.3444 0.3955 -0.1310 0.075 Uiso calc R 1 H
C12 0.1051(4) 0.1954(4) -0.16017(18) 0.0539(8) Uani d . 1 C
H12A 0.1809 0.2090 -0.1996 0.065 Uiso calc R 1 H
H12B 0.0294 0.1519 -0.1770 0.065 Uiso calc R 1 H
C121 0.0479(4) 0.3250(4) -0.1450(2) 0.0511(8) Uani d . 1 C
C122 0.0614(6) 0.4225(5) -0.2001(3) 0.0888(16) Uani d . 1 C
H122 0.1074 0.4086 -0.2446 0.107 Uiso calc R 1 H
C123 0.0070(7) 0.5412(6) -0.1895(4) 0.117(2) Uani d . 1 C
H123 0.0167 0.6066 -0.2274 0.140 Uiso calc R 1 H
C124 -0.0604(6) 0.5651(5) -0.1251(4) 0.0967(17) Uani d . 1 C
H124 -0.0942 0.6463 -0.1185 0.116 Uiso calc R 1 H
C125 -0.0772(6) 0.4689(5) -0.0713(3) 0.0893(15) Uani d . 1 C
H125 -0.1261 0.4830 -0.0274 0.107 Uiso calc R 1 H
C126 -0.0222(5) 0.3484(4) -0.0808(2) 0.0720(12) Uani d . 1 C
H126 -0.0334 0.2831 -0.0428 0.086 Uiso calc R 1 H
C13 0.2571(4) -0.0295(4) -0.14688(18) 0.0559(9) Uani d . 1 C
H13A 0.1813 -0.0695 -0.1655 0.067 Uiso calc R 1 H
H13B 0.3134 0.0184 -0.1873 0.067 Uiso calc R 1 H
C131 0.3509(4) -0.1337(3) -0.11626(18) 0.0510(8) Uani d . 1 C
C132 0.3146(5) -0.2047(4) -0.0504(2) 0.0707(11) Uani d . 1 C
H132 0.2304 -0.1862 -0.0226 0.085 Uiso calc R 1 H
C133 0.4016(5) -0.3036(5) -0.0248(3) 0.0806(13) Uani d . 1 C
H133 0.3760 -0.3499 0.0198 0.097 Uiso calc R 1 H
C134 0.5255(5) -0.3326(5) -0.0658(3) 0.0797(13) Uani d . 1 C
H134 0.5824 -0.4006 -0.0500 0.096 Uiso calc R 1 H
C135 0.5636(5) -0.2608(5) -0.1294(3) 0.0817(14) Uani d . 1 C
H135 0.6488 -0.2787 -0.1566 0.098 Uiso calc R 1 H
C136 0.4786(5) -0.1613(4) -0.1550(2) 0.0689(11) Uani d . 1 C
H136 0.5078 -0.1128 -0.1985 0.083 Uiso calc R 1 H
C21 1.1360(4) 0.7623(3) 0.38106(18) 0.0501(8) Uani d . 1 C
H21A 1.2303 0.7241 0.3800 0.060 Uiso calc R 1 H
H21B 1.0878 0.7262 0.3464 0.060 Uiso calc R 1 H
C211 1.1530(4) 0.9024(3) 0.35686(17) 0.0499(8) Uani d . 1 C
C212 1.2584(4) 0.9716(4) 0.3780(2) 0.0594(9) Uani d . 1 C
H212 1.3190 0.9316 0.4090 0.071 Uiso calc R 1 H
C213 1.2749(5) 1.0998(4) 0.3535(3) 0.0748(13) Uani d . 1 C
H213 1.3452 1.1454 0.3689 0.090 Uiso calc R 1 H
C214 1.1880(6) 1.1601(4) 0.3065(3) 0.0820(15) Uani d . 1 C
H214 1.1999 1.2461 0.2900 0.098 Uiso calc R 1 H
C215 1.0844(6) 1.0930(4) 0.2844(2) 0.0759(13) Uani d . 1 C
H215 1.0262 1.1337 0.2524 0.091 Uiso calc R 1 H
C216 1.0647(5) 0.9659(4) 0.3090(2) 0.0600(10) Uani d . 1 C
H216 0.9927 0.9218 0.2940 0.072 Uiso calc R 1 H
C22 0.8752(4) 0.8102(3) 0.47386(18) 0.0479(7) Uani d . 1 C
H22A 0.8200 0.7847 0.5198 0.057 Uiso calc R 1 H
H22B 0.9019 0.8981 0.4731 0.057 Uiso calc R 1 H
C221 0.7779(3) 0.8062(3) 0.41711(17) 0.0436(7) Uani d . 1 C
C222 0.7148(4) 0.9187(3) 0.38967(19) 0.0537(8) Uani d . 1 C
H222 0.7374 0.9949 0.4047 0.064 Uiso calc R 1 H
C223 0.6196(4) 0.9190(4) 0.3408(2) 0.0624(10) Uani d . 1 C
H223 0.5785 0.9952 0.3231 0.075 Uiso calc R 1 H
C224 0.5846(4) 0.8074(5) 0.3176(2) 0.0644(11) Uani d . 1 C
H224 0.5191 0.8078 0.2851 0.077 Uiso calc R 1 H
C225 0.6475(5) 0.6959(4) 0.3431(2) 0.0642(11) Uani d . 1 C
H225 0.6254 0.6205 0.3270 0.077 Uiso calc R 1 H
C226 0.7438(4) 0.6937(3) 0.39279(19) 0.0529(8) Uani d . 1 C
H226 0.7854 0.6172 0.4098 0.064 Uiso calc R 1 H
C23 1.1250(4) 0.7889(3) 0.53496(17) 0.0462(7) Uani d . 1 C
H23A 1.1535 0.8734 0.5127 0.055 Uiso calc R 1 H
H23B 1.0528 0.7996 0.5748 0.055 Uiso calc R 1 H
C231 1.2526(3) 0.7263(3) 0.56583(17) 0.0450(7) Uani d . 1 C
C232 1.2533(5) 0.7146(4) 0.6385(2) 0.0678(11) Uani d . 1 C
H232 1.1734 0.7398 0.6671 0.081 Uiso calc R 1 H
C233 1.3708(6) 0.6660(5) 0.6701(3) 0.0825(14) Uani d . 1 C
H233 1.3691 0.6598 0.7194 0.099 Uiso calc R 1 H
C234 1.4891(5) 0.6271(4) 0.6293(3) 0.0730(12) Uani d . 1 C
H234 1.5679 0.5945 0.6505 0.088 Uiso calc R 1 H
C235 1.4896(4) 0.6370(5) 0.5573(3) 0.0778(13) Uani d . 1 C
H235 1.5692 0.6098 0.5292 0.093 Uiso calc R 1 H
C236 1.3728(4) 0.6873(5) 0.5250(2) 0.0721(12) Uani d . 1 C
H236 1.3758 0.6947 0.4755 0.087 Uiso calc R 1 H

loop_
_atom_site_aniso_label
_atom_site_aniso_U_11
_atom_site_aniso_U_22
_atom_site_aniso_U_33
_atom_site_aniso_U_12
_atom_site_aniso_U_13
_atom_site_aniso_U_23
Pt1 0.04031(9) 0.04160(10) 0.03843(9) 0.00542(7) -0.00276(6) -0.00416(7)
Pt2 0.04071(9) 0.02995(8) 0.03964(9) 0.00229(6) -0.00342(6) -0.00858(6)
Cl1 0.0649(5) 0.0777(7) 0.0463(4) -0.0126(5) -0.0075(4) -0.0116(4)
Cl2 0.0892(7) 0.0421(4) 0.0512(5) -0.0002(4) 0.0162(4) -0.0144(4)
P1 0.0410(4) 0.0473(5) 0.0417(4) 0.0052(3) -0.0015(3) -0.0018(3)
P2 0.0470(4) 0.0307(4) 0.0415(4) 0.0010(3) -0.0045(3) -0.0091(3)
C11 0.055(2) 0.074(3) 0.0508(19) -0.0096(19) -0.0061(16) -0.0030(18)
C111 0.0408(17) 0.066(2) 0.0506(18) -0.0039(16) -0.0079(14) -0.0066(17)
C112 0.050(2) 0.070(3) 0.071(2) 0.0009(19) -0.0113(18) -0.012(2)
C113 0.044(2) 0.109(4) 0.077(3) -0.003(2) 0.0008(19) -0.026(3)
C114 0.067(3) 0.102(4) 0.062(3) -0.029(3) 0.001(2) -0.005(3)
C115 0.078(3) 0.076(3) 0.070(3) -0.018(3) -0.017(2) 0.008(2)
C116 0.059(2) 0.061(2) 0.068(2) 0.0009(19) -0.0111(18) -0.0040(19)
C12 0.0536(19) 0.060(2) 0.0455(18) 0.0086(17) -0.0045(14) -0.0016(16)
C121 0.0427(17) 0.047(2) 0.062(2) 0.0044(15) -0.0077(15) -0.0002(16)
C122 0.090(3) 0.065(3) 0.094(3) 0.026(3) 0.010(3) 0.026(3)
C123 0.107(5) 0.073(4) 0.148(6) 0.030(3) 0.008(4) 0.037(4)
C124 0.081(3) 0.057(3) 0.153(5) 0.027(3) -0.022(4) -0.014(3)
C125 0.101(4) 0.072(3) 0.096(4) 0.024(3) -0.006(3) -0.026(3)
C126 0.083(3) 0.057(3) 0.071(3) 0.012(2) 0.005(2) -0.007(2)
C13 0.060(2) 0.059(2) 0.0458(18) 0.0134(17) 0.0012(15) -0.0069(16)
C131 0.0531(19) 0.0480(19) 0.0517(18) 0.0074(15) -0.0035(15) -0.0097(15)
C132 0.064(2) 0.069(3) 0.070(3) 0.020(2) 0.006(2) 0.005(2)
C133 0.089(3) 0.068(3) 0.080(3) 0.013(3) -0.010(3) 0.006(2)
C134 0.082(3) 0.061(3) 0.099(4) 0.027(2) -0.024(3) -0.015(3)
C135 0.067(3) 0.083(3) 0.092(3) 0.027(2) 0.003(2) -0.015(3)
C136 0.065(2) 0.070(3) 0.068(3) 0.020(2) 0.004(2) -0.008(2)
C21 0.066(2) 0.0377(17) 0.0460(17) -0.0006(15) -0.0013(15) -0.0100(14)
C211 0.062(2) 0.0401(17) 0.0444(17) -0.0027(15) 0.0087(15) -0.0090(14)
C212 0.061(2) 0.054(2) 0.061(2) -0.0077(18) 0.0048(17) -0.0084(17)
C213 0.083(3) 0.053(2) 0.084(3) -0.024(2) 0.025(2) -0.023(2)
C214 0.116(4) 0.041(2) 0.075(3) 0.003(2) 0.036(3) -0.002(2)
C215 0.106(4) 0.056(3) 0.057(2) 0.015(3) 0.010(2) 0.003(2)
C216 0.075(3) 0.056(2) 0.0473(19) 0.001(2) -0.0033(17) -0.0048(17)
C22 0.0556(19) 0.0386(17) 0.0525(18) 0.0104(14) -0.0108(15) -0.0146(14)
C221 0.0432(16) 0.0407(17) 0.0462(16) 0.0006(13) -0.0021(13) -0.0066(13)
C222 0.056(2) 0.0427(19) 0.064(2) 0.0087(15) -0.0136(16) -0.0063(16)
C223 0.058(2) 0.064(3) 0.064(2) 0.0069(19) -0.0150(18) 0.0032(19)
C224 0.052(2) 0.086(3) 0.055(2) -0.006(2) -0.0096(17) -0.006(2)
C225 0.069(3) 0.063(3) 0.064(2) -0.013(2) -0.010(2) -0.019(2)
C226 0.065(2) 0.0412(18) 0.0532(19) -0.0001(16) -0.0116(16) -0.0060(15)
C23 0.0519(18) 0.0414(17) 0.0479(17) 0.0018(14) -0.0075(14) -0.0146(14)
C231 0.0452(16) 0.0386(16) 0.0520(18) -0.0077(13) -0.0061(13) -0.0074(14)
C232 0.070(3) 0.079(3) 0.056(2) 0.017(2) -0.0146(19) -0.008(2)
C233 0.098(4) 0.090(4) 0.063(3) 0.019(3) -0.028(3) -0.009(2)
C234 0.058(2) 0.064(3) 0.098(4) -0.006(2) -0.029(2) 0.005(2)
C235 0.048(2) 0.090(4) 0.089(3) 0.005(2) 0.001(2) -0.001(3)
C236 0.062(2) 0.092(3) 0.059(2) 0.009(2) -0.0022(19) -0.003(2)

loop_
_atom_type_symbol
_atom_type_description
_atom_type_scat_dispersion_real
_atom_type_scat_dispersion_imag
_atom_type_scat_source
C C 0.0033 0.0016 'International Tables Vol C Tables 4.2.6.8 and 6.1.1.4'
H H 0.0000 0.0000 'International Tables Vol C Tables 4.2.6.8 and 6.1.1.4'
P P 0.1023 0.0942 'International Tables Vol C Tables 4.2.6.8 and 6.1.1.4'
Cl Cl 0.1484 0.1585 'International Tables Vol C Tables 4.2.6.8 and 6.1.1.4'
Pt Pt -1.7033 8.3905 'International Tables Vol C Tables 4.2.6.8 and 6.1.1.4'

loop_
_geom_angle_atom_site_label_1
_geom_angle_atom_site_label_2
_geom_angle_atom_site_label_3
_geom_angle_site_symmetry_1
_geom_angle_site_symmetry_3
_geom_angle
Cl1 Pt1 Cl1 . 2 180.00(5)
Cl1 Pt1 P1 . . 92.93(4)
Cl1 Pt1 P1 2 . 87.07(4)
Cl1 Pt1 P1 . 2 87.07(4)
Cl1 Pt1 P1 2 2 92.93(4)
P1 Pt1 P1 . 2 180.00(5)
P2 Pt2 P2 . 2_766 180.0
P2 Pt2 Cl2 . . 92.78(4)
P2 Pt2 Cl2 2_766 . 87.22(4)
P2 Pt2 Cl2 . 2_766 87.22(4)
P2 Pt2 Cl2 2_766 2_766 92.78(4)
Cl2 Pt2 Cl2 . 2_766 180.0
C11 P1 C12 . . 107.81(19)
C11 P1 C13 . . 107.06(19)
C12 P1 C13 . . 97.14(17)
C11 P1 Pt1 . . 114.66(12)
C12 P1 Pt1 . . 114.11(12)
C13 P1 Pt1 . . 114.44(13)
C22 P2 C23 . . 97.68(15)
C22 P2 C21 . . 105.82(17)
C23 P2 C21 . . 107.99(16)
C22 P2 Pt2 . . 113.50(12)
C23 P2 Pt2 . . 114.46(12)
C21 P2 Pt2 . . 115.61(11)
C111 C11 P1 . . 118.3(3)
C116 C111 C112 . . 118.2(4)
C116 C111 C11 . . 120.4(4)
C112 C111 C11 . . 121.2(4)
C111 C112 C113 . . 121.0(4)
C114 C113 C112 . . 119.7(5)
C113 C114 C115 . . 120.5(4)
C114 C115 C116 . . 119.5(5)
C111 C116 C115 . . 121.1(4)
C121 C12 P1 . . 120.3(3)
C126 C121 C122 . . 118.3(4)
C126 C121 C12 . . 123.7(3)
C122 C121 C12 . . 117.9(4)
C121 C122 C123 . . 120.0(5)
C124 C123 C122 . . 121.7(5)
C125 C124 C123 . . 118.6(5)
C124 C125 C126 . . 120.6(5)
C121 C126 C125 . . 120.7(4)
C131 C13 P1 . . 119.5(2)
C136 C131 C132 . . 117.8(4)
C136 C131 C13 . . 119.4(3)
C132 C131 C13 . . 122.8(3)
C131 C132 C133 . . 121.3(4)
C134 C133 C132 . . 119.8(4)
C135 C134 C133 . . 119.1(4)
C134 C135 C136 . . 121.5(4)
C131 C136 C135 . . 120.5(4)
C211 C21 P2 . . 117.3(2)
C212 C211 C216 . . 117.9(4)
C212 C211 C21 . . 121.6(4)
C216 C211 C21 . . 120.4(4)
C211 C212 C213 . . 120.8(4)
C214 C213 C212 . . 120.5(4)
C215 C214 C213 . . 119.6(4)
C214 C215 C216 . . 120.9(5)
C215 C216 C211 . . 120.3(4)
C221 C22 P2 . . 119.1(2)
C222 C221 C226 . . 118.2(3)
C222 C221 C22 . . 118.8(3)
C226 C221 C22 . . 122.9(3)
C223 C222 C221 . . 121.0(4)
C222 C223 C224 . . 120.6(4)
C225 C224 C223 . . 119.3(4)
C224 C225 C226 . . 120.9(4)
C225 C226 C221 . . 119.9(4)
C231 C23 P2 . . 120.4(2)
C232 C231 C236 . . 117.8(4)
C232 C231 C23 . . 118.2(3)
C236 C231 C23 . . 123.9(3)
C231 C232 C233 . . 121.4(4)
C234 C233 C232 . . 120.5(4)
C235 C234 C233 . . 118.9(4)
C234 C235 C236 . . 121.0(4)
C231 C236 C235 . . 120.5(4)

loop_
_geom_bond_atom_site_label_1
_geom_bond_atom_site_label_2
_geom_bond_site_symmetry_2
_geom_bond_distance
Pt1 Cl1 . 2.3092(11)
Pt1 Cl1 2 2.3092(11)
Pt1 P1 . 2.3219(12)
Pt1 P1 2 2.3219(12)
Pt2 P2 . 2.3019(10)
Pt2 P2 2_766 2.3019(10)
Pt2 Cl2 . 2.3053(10)
Pt2 Cl2 2_766 2.3053(10)
P1 C11 . 1.828(4)
P1 C12 . 1.837(4)
P1 C13 . 1.838(4)
P2 C22 . 1.829(3)
P2 C23 . 1.831(3)
P2 C21 . 1.835(3)
C11 C111 . 1.513(5)
C111 C116 . 1.381(5)
C111 C112 . 1.383(5)
C112 C113 . 1.388(6)
C113 C114 . 1.364(7)
C114 C115 . 1.378(7)
C115 C116 . 1.385(6)
C12 C121 . 1.515(5)
C121 C126 . 1.365(5)
C121 C122 . 1.368(6)
C122 C123 . 1.378(8)
C123 C124 . 1.359(8)
C124 C125 . 1.345(7)
C125 C126 . 1.394(6)
C13 C131 . 1.504(5)
C131 C136 . 1.380(5)
C131 C132 . 1.383(5)
C132 C133 . 1.393(6)
C133 C134 . 1.374(6)
C134 C135 . 1.356(7)
C135 C136 . 1.387(6)
C21 C211 . 1.503(5)
C211 C212 . 1.382(5)
C211 C216 . 1.409(6)
C212 C213 . 1.385(6)
C213 C214 . 1.376(7)
C214 C215 . 1.365(7)
C215 C216 . 1.378(6)
C22 C221 . 1.510(4)
C221 C222 . 1.391(5)
C221 C226 . 1.394(5)
C222 C223 . 1.374(5)
C223 C224 . 1.377(6)
C224 C225 . 1.370(7)
C225 C226 . 1.391(5)
C23 C231 . 1.511(5)
C231 C232 . 1.372(5)
C231 C236 . 1.381(5)
C232 C233 . 1.387(6)
C233 C234 . 1.366(7)
C234 C235 . 1.359(6)
C235 C236 . 1.394(6)

loop_
_geom_torsion_atom_site_label_1
_geom_torsion_atom_site_label_2
_geom_torsion_atom_site_label_3
_geom_torsion_atom_site_label_4
_geom_torsion
Cl1 Pt1 P1 C11 1.60(16)
Cl1 Pt1 P1 C12 -123.44(14)
Cl1 Pt1 P1 C13 125.89(14)
Cl2 Pt2 P2 C21 -1.08(15)
Cl2 Pt2 P2 C22 121.47(12)
Cl2 Pt2 P2 C23 -127.56(12)
Pt1 P1 C11 C111 -179.9(3)
Pt1 P1 C12 C121 70.7(3)
Pt1 P1 C13 C131 -68.4(3)
Pt2 P2 C21 C211 175.0(3)
Pt2 P2 C22 C221 -72.3(3)
Pt2 P2 C23 C231 45.7(3)
P1 C11 C111 C112 -93.6(4)
P1 C12 C121 C122 149.3(4)
P1 C13 C131 C132 44.7(5)
P2 C21 C211 C212 81.8(4)
P2 C22 C221 C222 -139.4(3)
P2 C23 C231 C223 9.4(5)
